data_7215261
loop_
_publ_author_name
'Taylor, Rupert G. D.'
'Yeo, Benjamin R.'
'Hallett, Andrew J.'
'Kariuki, Benson M.'
'Pope, Simon J. A.'

_publ_section_title
;
 An organometallic complex revealing an unexpected, reversible,
 temperature induced SC--SC transformation
;
_journal_issue 21
_journal_name_full CrystEngComm
_journal_page_first 4641
_journal_paper_doi 10.1039/c4ce00070f
_journal_volume 16
_journal_year 2014
_chemical_formula_moiety 'C12 H9 I N2 O'
_chemical_formula_sum 'C12 H9 I N2 O'
_chemical_formula_weight 324.11
_chemical_name_systematic
;
 ?
;
_space_group_crystal_system orthorhombic
_space_group_IT_number 33
_space_group_name_Hall 'P 2c -2n'
_space_group_name_H-M_alt 'P n a 21'
_symmetry_space_group_name_Hall 'P 2c -2n'
_symmetry_space_group_name_H-M 'P n a 21'
_atom_sites_solution_hydrogens geom
_audit_creation_method SHELXL-2013
_cell_angle_alpha 90
_cell_angle_beta 90
_cell_angle_gamma 90
_cell_formula_units_Z 4
_cell_length_a 10.8408(5)
_cell_length_b 21.2412(11)
_cell_length_c 4.8537(2)
_cell_measurement_reflns_used 2103
_cell_measurement_temperature 150(2)
_cell_measurement_theta_max 27.49
_cell_measurement_theta_min 3.44
_cell_volume 1117.67(9)
_computing_cell_refinement DENZO/SCALEPACK
_computing_data_collection 'COLLECT,Nonius BV, 1997-2001'
_computing_data_reduction DENZO/SCALEPACK
_computing_structure_refinement 'SHELXL-2013 (Sheldrick, 2013)'
_computing_structure_solution SHELXS-97
_diffrn_ambient_temperature 150(2)
_diffrn_measured_fraction_theta_full 0.997
_diffrn_measured_fraction_theta_max 0.992
_diffrn_measurement_device_type 'Nonius Kappa CCD'
_diffrn_measurement_method CCD
_diffrn_radiation_type MoK\a
_diffrn_radiation_wavelength 0.71073
_diffrn_reflns_av_unetI/netI 0.0366
_diffrn_reflns_Laue_measured_fraction_full 0.997
_diffrn_reflns_Laue_measured_fraction_max 0.992
_diffrn_reflns_point_group_measured_fraction_full 0.999
_diffrn_reflns_point_group_measured_fraction_max 0.993
_diffrn_reflns_theta_full 25.242
_diffrn_reflns_theta_max 27.489
_diffrn_reflns_theta_min 3.437
_exptl_absorpt_coefficient_mu 2.844
_exptl_absorpt_correction_T_max 0.804
_exptl_absorpt_correction_T_min 0.483
_exptl_absorpt_correction_type empirical
_exptl_absorpt_process_details Denzo/Scalepack
_exptl_crystal_colour colourless
_exptl_crystal_density_diffrn 1.926
_exptl_crystal_description plate
_exptl_crystal_F_000 624
_exptl_crystal_size_max 0.300
_exptl_crystal_size_mid 0.100
_exptl_crystal_size_min 0.080
_refine_diff_density_max 1.244
_refine_diff_density_min -0.672
_refine_diff_density_rms 0.112
_refine_ls_abs_structure_details
;
 Refined as an inversion twin.
;
_refine_ls_abs_structure_Flack 0.51(5)
_refine_ls_extinction_coef 0.0088(9)
_refine_ls_extinction_expression Fc^*^=kFc[1+0.001xFc^2^\l^3^/sin(2\q)]^-1/4^
_refine_ls_extinction_method SHELXL
_refine_ls_goodness_of_fit_ref 1.054
_refine_ls_hydrogen_treatment constr
_refine_ls_matrix_type full
_refine_ls_number_parameters 147
_refine_ls_number_reflns 2403
_refine_ls_number_restraints 1
_refine_ls_restrained_S_all 1.054
_refine_ls_R_factor_all 0.0431
_refine_ls_R_factor_gt 0.0341
_refine_ls_shift/su_max 0.001
_refine_ls_shift/su_mean 0.000
_refine_ls_structure_factor_coef Fsqd
_refine_ls_weighting_details 'w=1/[\s^2^(Fo^2^)+(0.0300P)^2^+3.1563P] where P=(Fo^2^+2Fc^2^)/3'
_refine_ls_weighting_scheme calc
_refine_ls_wR_factor_gt 0.0731
_refine_ls_wR_factor_ref 0.0782
_reflns_Friedel_coverage 0.791
_reflns_Friedel_fraction_full 1.000
_reflns_Friedel_fraction_max 0.995
_reflns_number_gt 2099
_reflns_number_total 2403
_reflns_threshold_expression 'I > 2\s(I)'
_cod_data_source_file c4ce00070f2.cif
_cod_data_source_block shelx
_cod_depositor_comments 'Adding full bibliography for 7215250--7215263.cif.'
_cod_database_code 7215261
_shelx_space_group_comment
;
The symmetry employed for this shelxl refinement is uniquely defined
by the following loop, which should always be used as a source of
symmetry information in preference to the above space-group names.
They are only intended as comments.
;
_shelx_estimated_absorpt_t_min 0.483
_shelx_estimated_absorpt_t_max 0.804
_shelxl_version_number 2013-4

loop_
_space_group_symop_operation_xyz
'x, y, z'
'-x, -y, z+1/2'
'-x+1/2, y+1/2, z+1/2'
'x+1/2, -y+1/2, z'

loop_
_atom_site_label
_atom_site_type_symbol
_atom_site_fract_x
_atom_site_fract_y
_atom_site_fract_z
_atom_site_U_iso_or_equiv
_atom_site_adp_type
_atom_site_occupancy
_atom_site_site_symmetry_order
_atom_site_calc_flag
_atom_site_refinement_flags_posn
_atom_site_refinement_flags_adp
C1 C 0.3735(6) 0.1328(3) 0.6843(14) 0.0186(14) Uani 1 1 d . .
C2 C 0.4210(6) 0.0814(3) 0.8285(19) 0.0234(17) Uani 1 1 d . .
H2 H 0.4768 0.0875 0.9770 0.028 Uiso 1 1 calc R U
C3 C 0.3853(6) 0.0213(3) 0.752(2) 0.029(2) Uani 1 1 d . .
H3 H 0.4149 -0.0146 0.8480 0.034 Uiso 1 1 calc R U
C4 C 0.3055(6) 0.0148(4) 0.5311(16) 0.0265(16) Uani 1 1 d . .
H4 H 0.2834 -0.0266 0.4758 0.032 Uiso 1 1 calc R U
C5 C 0.2931(6) 0.1211(4) 0.4701(16) 0.0245(16) Uani 1 1 d . .
H5 H 0.2608 0.1562 0.3727 0.029 Uiso 1 1 calc R U
C6 C 0.4079(5) 0.1976(3) 0.788(2) 0.0192(11) Uani 1 1 d . .
C8 C 0.4247(7) 0.3081(3) 0.6471(14) 0.0190(14) Uani 1 1 d . .
C9 C 0.3497(6) 0.3539(3) 0.5252(14) 0.0195(14) Uani 1 1 d . .
C10 C 0.3717(7) 0.4173(3) 0.5757(16) 0.0248(16) Uani 1 1 d . .
H10 H 0.3227 0.4484 0.4869 0.030 Uiso 1 1 calc R U
C11 C 0.4644(7) 0.4355(3) 0.754(2) 0.0277(19) Uani 1 1 d . .
H11 H 0.4771 0.4789 0.7922 0.033 Uiso 1 1 calc R U
C12 C 0.5381(7) 0.3912(4) 0.8768(15) 0.0281(17) Uani 1 1 d . .
H12 H 0.6020 0.4040 0.9983 0.034 Uiso 1 1 calc R U
C13 C 0.5197(6) 0.3274(3) 0.824(2) 0.0214(18) Uani 1 1 d . .
H13 H 0.5717 0.2970 0.9080 0.026 Uiso 1 1 calc R U
N1 N 0.2572(6) 0.0634(3) 0.3900(13) 0.0272(14) Uani 1 1 d . .
N2 N 0.4036(6) 0.2433(3) 0.5917(12) 0.0198(12) Uani 1 1 d . .
H2A H 0.3868 0.2322 0.4212 0.024 Uiso 1 1 calc R U
O1 O 0.4362(5) 0.2060(3) 1.0257(11) 0.0261(11) Uani 1 1 d . .
I1 I 0.19574(3) 0.32757(2) 0.29086(15) 0.02487(17) Uani 1 1 d . .

loop_
_atom_site_aniso_label
_atom_site_aniso_U_11
_atom_site_aniso_U_22
_atom_site_aniso_U_33
_atom_site_aniso_U_23
_atom_site_aniso_U_13
_atom_site_aniso_U_12
C1 0.017(3) 0.020(4) 0.018(3) 0.000(3) 0.005(3) 0.000(3)
C2 0.024(3) 0.027(3) 0.019(5) 0.001(3) 0.000(3) 0.002(3)
C3 0.030(3) 0.022(3) 0.034(6) -0.002(4) 0.002(4) 0.004(3)
C4 0.026(4) 0.025(4) 0.028(4) -0.003(3) 0.004(3) -0.008(3)
C5 0.024(4) 0.023(4) 0.027(4) 0.002(3) 0.001(3) 0.002(3)
C6 0.021(3) 0.019(3) 0.017(2) -0.008(6) 0.005(5) 0.004(2)
C8 0.020(3) 0.021(4) 0.016(3) 0.003(3) 0.002(3) -0.003(3)
C9 0.021(3) 0.022(4) 0.015(3) 0.002(3) -0.001(3) -0.002(3)
C10 0.031(4) 0.016(4) 0.028(4) 0.002(3) 0.000(3) -0.003(3)
C11 0.033(3) 0.021(3) 0.030(5) 0.003(4) 0.001(4) -0.006(3)
C12 0.027(4) 0.028(4) 0.030(4) -0.005(3) -0.004(3) -0.005(3)
C13 0.023(3) 0.026(3) 0.015(5) 0.003(3) -0.009(3) 0.004(2)
N1 0.029(3) 0.025(4) 0.028(3) -0.003(3) 0.000(3) -0.007(3)
N2 0.027(3) 0.020(3) 0.012(3) -0.002(2) -0.002(2) 0.001(2)
O1 0.038(3) 0.023(3) 0.017(2) -0.001(2) -0.006(2) -0.001(2)
I1 0.0241(2) 0.0230(2) 0.0275(2) 0.0004(4) -0.0055(3) 0.00069(16)

loop_
_atom_type_symbol
_atom_type_description
_atom_type_scat_dispersion_real
_atom_type_scat_dispersion_imag
_atom_type_scat_source
C C 0.0033 0.0016 'International Tables Vol C Tables 4.2.6.8 and 6.1.1.4'
H H 0.0000 0.0000 'International Tables Vol C Tables 4.2.6.8 and 6.1.1.4'
N N 0.0061 0.0033 'International Tables Vol C Tables 4.2.6.8 and 6.1.1.4'
O O 0.0106 0.0060 'International Tables Vol C Tables 4.2.6.8 and 6.1.1.4'
I I -0.4742 1.8119 'International Tables Vol C Tables 4.2.6.8 and 6.1.1.4'

loop_
_geom_angle_atom_site_label_1
_geom_angle_atom_site_label_2
_geom_angle_atom_site_label_3
_geom_angle
C5 C1 C2 118.0(7)
C5 C1 C6 124.8(7)
C2 C1 C6 117.0(7)
C3 C2 C1 118.9(8)
C4 C3 C2 118.3(8)
N1 C4 C3 124.2(7)
N1 C5 C1 124.4(7)
O1 C6 N2 124.9(6)
O1 C6 C1 121.1(8)
N2 C6 C1 114.0(9)
C9 C8 C13 118.8(6)
C9 C8 N2 119.9(6)
C13 C8 N2 121.3(6)
C10 C9 C8 120.0(7)
C10 C9 I1 119.4(5)
C8 C9 I1 120.5(5)
C11 C10 C9 120.4(7)
C12 C11 C10 120.2(7)
C11 C12 C13 120.3(7)
C12 C13 C8 120.2(7)
C4 N1 C5 116.1(7)
C6 N2 C8 123.5(6)

loop_
_geom_bond_atom_site_label_1
_geom_bond_atom_site_label_2
_geom_bond_distance
C1 C5 1.380(10)
C1 C2 1.396(10)
C1 C6 1.512(10)
C2 C3 1.385(11)
C3 C4 1.384(12)
C4 N1 1.343(10)
C5 N1 1.344(10)
C6 O1 1.206(13)
C6 N2 1.363(11)
C8 C9 1.399(10)
C8 C13 1.402(11)
C8 N2 1.419(9)
C9 C10 1.391(10)
C9 I1 2.095(7)
C10 C11 1.382(12)
C11 C12 1.371(11)
C12 C13 1.392(10)
